data_1564516
loop_
_publ_author_name
'Warren, Lisette R.'
'McGowan, Evana'
'Renton, Margaret'
'Morrison, Carole'
'Funnell, Nicholas P.'

_publ_section_title
;
 Direct evidence for distinct colour origins in ROY polymorphs
;
_journal_name_full 'Chemical Science'
_journal_paper_doi 10.1039/D1SC04051K
_journal_year 2021
_chemical_compound_source 'TCI Chemicals'
_chemical_formula_moiety 'C12 H9 N3 O2 S1'
_chemical_formula_sum 'C12 H9 N3 O2 S'
_chemical_formula_weight 259.29
_chemical_name_common ROY
_chemical_name_systematic
;
5-methyl-2[(2-nitrophenyl)amino]-3-thiophenecarbonitrile
;
_space_group_IT_number 14
_space_group_name_Hall '-P 2ybc'
_space_group_name_H-M_alt 'P 1 21/c 1'
_symmetry_cell_setting monoclinic
_symmetry_space_group_name_Hall '-P 2ybc'
_symmetry_space_group_name_H-M 'P 1 21/c 1'
_atom_sites_solution_hydrogens difmap
_atom_sites_solution_primary geom
_audit_creation_date 2021-01-26
_audit_creation_method 'CRYSTALS_ver_14.61_build_7795 '
_audit_update_record
;
2021-07-22 deposited with the CCDC.	2021-08-27 downloaded from the CCDC.
;
_cell_angle_alpha 90
_cell_angle_beta 88.037(7)
_cell_angle_gamma 90
_cell_formula_units_Z 4
_cell_length_a 3.49690(2)
_cell_length_b 17.29910(6)
_cell_length_c 15.77880(6)
_cell_measurement_reflns_used 1540
_cell_measurement_temperature 293
_cell_measurement_theta_max 23.14
_cell_measurement_theta_min 1.74
_cell_volume 953.950(8)
_computing_cell_refinement 'USER DEFINED CELL REFINEMENT'
_computing_data_collection 'USER DEFINED DATA COLLECTION'
_computing_data_reduction
; 
 CrysAlisPro (Rigaku Oxford Diffraction, 2017) 
;
_computing_publication_material 'CRYSTALS (Betteridge et al., 2003)'
_computing_structure_refinement 'CRYSTALS (Betteridge et al., 2003)'
_computing_structure_solution 'Model from previously-determined structure'
_diffrn_ambient_pressure 4180000
_diffrn_ambient_temperature 293
_diffrn_measured_fraction_theta_full 0.698
_diffrn_measured_fraction_theta_max 0.655
_diffrn_measurement_device 'four-circle diffractometer'
_diffrn_measurement_device_type 'XtaLAB Synergy, Dualflex, HyPix'
_diffrn_measurement_method \w/2\q
_diffrn_radiation_monochromator mirror
_diffrn_radiation_type 'Mo K\a'
_diffrn_radiation_wavelength 0.71073
_diffrn_reflns_av_R_equivalents 0.048
_diffrn_reflns_av_unetI/netI 0.055
_diffrn_reflns_limit_h_max 3
_diffrn_reflns_limit_h_min -3
_diffrn_reflns_limit_k_max 17
_diffrn_reflns_limit_k_min -17
_diffrn_reflns_limit_l_max 14
_diffrn_reflns_limit_l_min -14
_diffrn_reflns_number 2440
_diffrn_reflns_theta_full 17.438
_diffrn_reflns_theta_max 23.251
_diffrn_reflns_theta_min 1.747
_diffrn_standards_number 0
_exptl_absorpt_coefficient_mu 0.335
_exptl_absorpt_correction_T_max 0.98
_exptl_absorpt_correction_T_min 0.09
_exptl_absorpt_correction_type psi-scan
_exptl_absorpt_process_details '(North et al., 1968)'
_exptl_crystal_colour orange
_exptl_crystal_density_diffrn 1.805
_exptl_crystal_density_meas ?
_exptl_crystal_density_method 'not measured'
_exptl_crystal_description rod
_exptl_crystal_F_000 536
_exptl_crystal_recrystallization_method 'Re-crystallisation from solvent: acetone'
_exptl_crystal_size_max 0.248
_exptl_crystal_size_mid 0.072
_exptl_crystal_size_min 0.050
_refine_diff_density_max 0.82
_refine_diff_density_min -0.91
_refine_ls_extinction_method None
_refine_ls_goodness_of_fit_ref 1.1493
_refine_ls_hydrogen_treatment mixed
_refine_ls_matrix_type full
_refine_ls_number_parameters 82
_refine_ls_number_reflns 880
_refine_ls_number_restraints 94
_refine_ls_R_factor_all 0.1211
_refine_ls_R_factor_gt 0.0799
_refine_ls_shift/su_max 0.0001238
_refine_ls_shift/su_mean 0.0000332
_refine_ls_structure_factor_coef Fsqd
_refine_ls_weighting_details
;
 Method= 
 SQRT(W) = 1/(Data with the key SIGMA(/FO/) in list 6) 
;
_refine_ls_weighting_scheme sigma
_refine_ls_wR_factor_all 0.0617
_refine_ls_wR_factor_gt 0.0585
_refine_ls_wR_factor_ref 0.0617
_reflns_limit_h_max 3
_reflns_limit_h_min -3
_reflns_limit_k_max 17
_reflns_limit_k_min 0
_reflns_limit_l_max 14
_reflns_limit_l_min 0
_reflns_number_gt 651
_reflns_number_total 889
_reflns_threshold_expression I>2.0\s(I)
_oxford_diffrn_Wilson_B_factor 0.00
_oxford_diffrn_Wilson_scale 0.00
_oxford_refine_ls_r_factor_ref 0.1211
_oxford_refine_ls_scale 0.453(2)
_oxford_reflns_number_all 880
_cod_data_source_file d1sc04051k3.cif
_cod_data_source_block ROY_ON_4p18GPa
_cod_depositor_comments
;
The following automatic conversions were performed:

data item '_exptl_crystal_density_meas' value 'not measured' was
changed to '?' -- the value is perceived as not measured.

Automatic conversion script
Id: cif_fix_values 7556 2019-12-06 15:28:31Z antanas 
;
_cod_original_sg_symbol_H-M 'P 1 21/c 1 '
_cod_original_formula_sum 'C12 H9 N3 O2 S1'
_cod_database_code 1564516
_oxford_refine_reflns_threshold_expression I>-3.0\s(I)
_oxford_refine_ls_r_factor_all 0.1211
_oxford_refine_ls_wr_factor_all 0.0617

loop_
_symmetry_equiv_pos_as_xyz
x,y,z
-x,-y,-z
-x,y+1/2,-z+1/2
x,-y+1/2,z+1/2

loop_
_atom_site_label
_atom_site_type_symbol
_atom_site_fract_x
_atom_site_fract_y
_atom_site_fract_z
_atom_site_U_iso_or_equiv
_atom_site_occupancy
_atom_site_adp_type
_atom_site_refinement_flags_posn
_atom_site_refinement_flags_adp
_atom_site_refinement_flags_occupancy
_atom_site_disorder_assembly
_atom_site_disorder_group
_atom_site_attached_hydrogens
S1 S 0.6456(4) 0.58588(13) 0.43777(13) 0.0266 1.0000 Uani D U . . . .
O1 O 0.4531(11) 0.6379(3) 0.0207(4) 0.0340(14) 1.0000 Uiso D U . . . .
O2 O 0.4482(11) 0.7041(3) 0.1391(4) 0.0334(14) 1.0000 Uiso D U . . . .
C1 C 0.8181(15) 0.5858(5) 0.2231(5) 0.0259(15) 1.0000 Uiso D U . . . .
C2 C 1.0094(15) 0.5196(5) 0.2566(5) 0.0254(15) 1.0000 Uiso D U . . . .
C3 C 1.0943(15) 0.4583(5) 0.2072(5) 0.0248(16) 1.0000 Uiso D U . . . .
C4 C 0.9960(16) 0.4556(4) 0.1225(5) 0.0257(16) 1.0000 Uiso D U . . . .
C5 C 0.8089(15) 0.5186(5) 0.0880(5) 0.0239(16) 1.0000 Uiso D U . . . .
C6 C 0.7257(14) 0.5818(5) 0.1391(5) 0.0261(15) 1.0000 Uiso D U . . . .
C7 C 0.7972(16) 0.6513(4) 0.3629(5) 0.0246(16) 1.0000 Uiso D U . . . .
C8 C 0.9582(17) 0.7150(5) 0.3980(5) 0.0277(16) 1.0000 Uiso D U . . . .
C9 C 0.9523(17) 0.7105(5) 0.4894(5) 0.0275(17) 1.0000 Uiso D U . . . .
C10 C 0.7885(12) 0.6473(4) 0.5195(5) 0.0263(16) 1.0000 Uiso D U . . . .
C11 C 0.7321(12) 0.6188(4) 0.6089(5) 0.0338(19) 1.0000 Uiso D U . . . .
C12 C 1.1418(18) 0.7697(5) 0.3447(5) 0.0284(16) 1.0000 Uiso D U . . . .
N1 N 0.7377(14) 0.6452(4) 0.2774(4) 0.0270(14) 1.0000 Uiso D U . . . .
N2 N 1.3057(14) 0.8087(4) 0.2968(4) 0.0322(16) 1.0000 Uiso D U . . . .
N3 N 0.5330(14) 0.6453(4) 0.0976(4) 0.0305(15) 1.0000 Uiso D U . . . .
H1 H 0.615(8) 0.682(2) 0.256(2) 0.032(4) 1.0000 Uiso D . . . . .
H2 H 1.0802 0.5191 0.3129 0.0322 1.0000 Uiso R . . . . .
H3 H 1.2252 0.4166 0.2300 0.0338 1.0000 Uiso R . . . . .
H4 H 1.0484 0.4117 0.0894 0.0329 1.0000 Uiso R . . . . .
H5 H 0.7437 0.5195 0.0314 0.0291 1.0000 Uiso R . . . . .
H111 H 0.8609 0.5700 0.6147 0.0772 1.0000 Uiso DR . . . . .
H112 H 0.8342 0.6562 0.6472 0.0769 1.0000 Uiso DR . . . . .
H113 H 0.4639 0.6120 0.6214 0.0771 1.0000 Uiso DR . . . . .
H114 H 1.0623 0.7481 0.5226 0.0333 1.0000 Uiso R . . . . .

loop_
_atom_site_aniso_label
_atom_site_aniso_U_11
_atom_site_aniso_U_22
_atom_site_aniso_U_33
_atom_site_aniso_U_23
_atom_site_aniso_U_13
_atom_site_aniso_U_12
S1 0.0319(8) 0.0234(18) 0.0248(18) -0.0000(9) -0.0046(8) -0.0027(9)

loop_
_atom_type_symbol
_atom_type_scat_dispersion_real
_atom_type_scat_dispersion_imag
_atom_type_scat_Cromer_Mann_a1
_atom_type_scat_Cromer_Mann_b1
_atom_type_scat_Cromer_Mann_a2
_atom_type_scat_Cromer_Mann_b2
_atom_type_scat_Cromer_Mann_a3
_atom_type_scat_Cromer_Mann_b3
_atom_type_scat_Cromer_Mann_a4
_atom_type_scat_Cromer_Mann_b4
_atom_type_scat_Cromer_Mann_c
_atom_type_scat_source
C 0.0033 0.0016 2.3100 20.8439 1.0200 10.2075 1.5886 0.5687 0.8650 51.6512 0.2156 'International Tables Vol C 4.2.6.8 and 6.1.1.4'
H 0.0000 0.0000 0.4930 10.5109 0.3229 26.1257 0.1402 3.1424 0.0408 57.7998 0.0030 'International Tables Vol C 4.2.6.8 and 6.1.1.4'
N 0.0061 0.0033 12.2126 0.0057 3.1322 9.8933 2.0125 28.9975 1.1663 0.5826 -11.5290 'International Tables Vol C 4.2.6.8 and 6.1.1.4'
O 0.0106 0.0060 3.0485 13.2771 2.2868 5.7011 1.5463 0.3239 0.8670 32.9089 0.2508 'International Tables Vol C 4.2.6.8 and 6.1.1.4'
S 0.1246 0.1234 6.9053 1.4679 5.2034 22.2151 1.4379 0.2536 1.5863 56.1720 0.8669 'International Tables Vol C 4.2.6.8 and 6.1.1.4'

loop_
_geom_angle_atom_site_label_1
_geom_angle_site_symmetry_1
_geom_angle_atom_site_label_2
_geom_angle_site_symmetry_2
_geom_angle_atom_site_label_3
_geom_angle_site_symmetry_3
_geom_angle
_geom_angle_publ_flag
C7 . S1 . C10 . 91.0(4) yes
C2 . C1 . C6 . 116.2(7) yes
C2 . C1 . N1 . 117.3(8) yes
C6 . C1 . N1 . 126.4(8) yes
C1 . C2 . C3 . 120.8(8) yes
C1 . C2 . H2 . 120.1 no
C3 . C2 . H2 . 119.1 no
C2 . C3 . C4 . 121.8(8) yes
C2 . C3 . H3 . 119.2 no
C4 . C3 . H3 . 119.0 no
C3 . C4 . C5 . 118.9(8) yes
C3 . C4 . H4 . 120.9 no
C5 . C4 . H4 . 120.2 no
C4 . C5 . C6 . 118.9(9) yes
C4 . C5 . H5 . 121.5 no
C6 . C5 . H5 . 119.6 no
C5 . C6 . C1 . 123.4(8) yes
C5 . C6 . N3 . 115.2(8) yes
C1 . C6 . N3 . 121.4(7) yes
S1 . C7 . C8 . 112.2(6) yes
S1 . C7 . N1 . 125.0(5) yes
C8 . C7 . N1 . 122.6(7) yes
C7 . C8 . C9 . 111.7(7) yes
C7 . C8 . C12 . 119.1(8) yes
C9 . C8 . C12 . 128.6(7) yes
C8 . C9 . C10 . 113.4(7) yes
C8 . C9 . H114 . 122.3 no
C10 . C9 . H114 . 124.3 no
S1 . C10 . C9 . 111.6(6) yes
S1 . C10 . C11 . 117.4(3) yes
C9 . C10 . C11 . 130.9(5) yes
C10 . C11 . H111 . 109.3 no
C10 . C11 . H112 . 109.3 no
H111 . C11 . H112 . 110.1 no
C10 . C11 . H113 . 109.3 no
H111 . C11 . H113 . 109.3 no
H112 . C11 . H113 . 109.5 no
C8 . C12 . N2 . 173.7(10) yes
C7 . N1 . C1 . 129.8(7) yes
C7 . N1 . H1 . 116(3) no
C1 . N1 . H1 . 114(3) no
C6 . N3 . O1 . 118.5(6) yes
C6 . N3 . O2 . 119.3(7) yes
O1 . N3 . O2 . 122.2(6) yes

loop_
_geom_bond_atom_site_label_1
_geom_bond_site_symmetry_1
_geom_bond_atom_site_label_2
_geom_bond_site_symmetry_2
_geom_bond_distance
_geom_bond_publ_flag
S1 . C7 . 1.707(9) yes
S1 . C10 . 1.757(7) yes
O1 . N3 . 1.261(7) yes
O2 . N3 . 1.240(8) yes
C1 . C2 . 1.436(10) yes
C1 . C6 . 1.378(9) yes
C1 . N1 . 1.361(10) yes
C2 . C3 . 1.343(10) yes
C2 . H2 . 0.930 no
C3 . C4 . 1.392(9) yes
C3 . H3 . 0.934 no
C4 . C5 . 1.392(10) yes
C4 . H4 . 0.937 no
C5 . C6 . 1.382(11) yes
C5 . H5 . 0.929 no
C6 . N3 . 1.456(9) yes
C7 . C8 . 1.364(10) yes
C7 . N1 . 1.376(9) yes
C8 . C9 . 1.444(10) yes
C8 . C12 . 1.406(11) yes
C9 . C10 . 1.315(9) yes
C9 . H114 . 0.926 no
C10 . C11 . 1.500(10) yes
C11 . H111 . 0.963 no
C11 . H112 . 0.962 no
C11 . H113 . 0.959 no
C12 . N2 . 1.152(9) yes
N1 . H1 . 0.85(4) no
